data_4022192
loop_
_publ_author_name
'Stephen Hanessian'
'Dougal J. Ritson'

_publ_section_title
;
 Structure-Based Organic Synthesis of a Tricyclic N-Malayamycin Analogue
;
_journal_name_full 'Journal of Organic Chemistry'
_journal_page_first 9807
_journal_page_last 9817
_journal_paper_doi 10.1021/jo061904r
_journal_volume 71
_journal_year 2006
_chemical_absolute_configuration rmad
_chemical_compound_source 'Synthesized by the authors. See text'
_chemical_formula_sum 'C25 H37 N O7 S2'
_chemical_formula_weight 527.68
_chemical_name_systematic
; 
 ? 
;
_space_group_IT_number 19
_space_group_name_Hall 'P 2ac 2ab'
_space_group_name_H-M_alt 'P 21 21 21'
_symmetry_cell_setting orthorhombic
_symmetry_space_group_name_Hall 'P 2ac 2ab'
_symmetry_space_group_name_H-M 'P 21 21 21'
_atom_sites_solution_hydrogens geom
_atom_sites_solution_primary direct
_atom_sites_solution_secondary difmap
_audit_creation_method SHELXL-97
_cell_angle_alpha 90.00
_cell_angle_beta 90.00
_cell_angle_gamma 90.00
_cell_formula_units_Z 4
_cell_length_a 10.2853(6)
_cell_length_b 12.4634(7)
_cell_length_c 25.1743(14)
_cell_measurement_reflns_used 9921
_cell_measurement_temperature 220(2)
_cell_measurement_theta_max 72.11
_cell_measurement_theta_min 3.51
_cell_volume 3227.1(3)
_computing_cell_refinement 'SMART (Bruker, 1999)'
_computing_data_collection 'SMART (Bruker, 1999)'
_computing_data_reduction 'SAINT (Bruker, 1999)'
_computing_molecular_graphics 'SHELXTL (Bruker, 1997)'
_computing_publication_material 'UdMX (local program)'
_computing_structure_refinement 'SHELXL97 (Sheldrick, 1997)'
_computing_structure_solution 'SHELXS97 (Sheldrick, 1997)'
_diffrn_ambient_temperature 220(2)
_diffrn_detector_area_resol_mean 5.5
_diffrn_measured_fraction_theta_full 0.979
_diffrn_measured_fraction_theta_max 0.979
_diffrn_measurement_device_type 'Bruker Smart 2000'
_diffrn_measurement_method \w
_diffrn_radiation_monochromator graphite
_diffrn_radiation_source 'X-ray Sealed Tube'
_diffrn_radiation_type CuK\a
_diffrn_radiation_wavelength 1.54178
_diffrn_reflns_av_R_equivalents 0.062
_diffrn_reflns_av_sigmaI/netI 0.0513
_diffrn_reflns_limit_h_max 12
_diffrn_reflns_limit_h_min -12
_diffrn_reflns_limit_k_max 14
_diffrn_reflns_limit_k_min -14
_diffrn_reflns_limit_l_max 30
_diffrn_reflns_limit_l_min -30
_diffrn_reflns_number 19776
_diffrn_reflns_theta_full 72.06
_diffrn_reflns_theta_max 72.06
_diffrn_reflns_theta_min 3.51
_diffrn_standards_decay_% -1.53
_diffrn_standards_number 285
_exptl_absorpt_coefficient_mu 1.799
_exptl_absorpt_correction_T_max 0.7100
_exptl_absorpt_correction_T_min 0.0300
_exptl_absorpt_correction_type multi-scan
_exptl_absorpt_process_details 'Sadabs (Sheldrick,1996)'
_exptl_crystal_colour Colorless
_exptl_crystal_density_diffrn 1.086
_exptl_crystal_density_method 'not measured'
_exptl_crystal_description block
_exptl_crystal_F_000 1128
_exptl_crystal_size_max 0.48
_exptl_crystal_size_mid 0.38
_exptl_crystal_size_min 0.26
_refine_diff_density_max 0.533
_refine_diff_density_min -0.271
_refine_diff_density_rms 0.070
_refine_ls_abs_structure_details 'Flack H D (1983), XXXX Friedel Pairs'
_refine_ls_abs_structure_Flack 0.01(2)
_refine_ls_extinction_method none
_refine_ls_goodness_of_fit_ref 1.036
_refine_ls_hydrogen_treatment constr
_refine_ls_matrix_type full
_refine_ls_number_parameters 323
_refine_ls_number_reflns 6126
_refine_ls_number_restraints 0
_refine_ls_restrained_S_all 1.036
_refine_ls_R_factor_all 0.0674
_refine_ls_R_factor_gt 0.0635
_refine_ls_shift/su_max 0.001
_refine_ls_shift/su_mean 0.000
_refine_ls_structure_factor_coef Fsqd
_refine_ls_weighting_details 'calc w=1/[\s^2^(Fo^2^)+(0.1313P)^2^+0.0000P] where P=(Fo^2^+2Fc^2^)/3'
_refine_ls_weighting_scheme calc
_refine_ls_wR_factor_gt 0.1627
_refine_ls_wR_factor_ref 0.1727
_reflns_number_gt 5539
_reflns_number_total 6126
_reflns_threshold_expression I>2\s(I)
_cod_data_source_file jo061904rsi20060922_043324.cif
_cod_depositor_comments
;
The following automatic conversions were performed:
'_symmetry_cell_setting' value 'Orthorhombic' changed to 'orthorhombic'
according to '/home/saulius/struct/CIF-dictionaries/cif_core.dic'
dictionary named 'cif_core.dic' version 2.4.1 from
2010-06-29.

'_geom_bond_publ_flag' value 'Y' changed to 'y' according to
'/home/saulius/struct/CIF-dictionaries/cif_core.dic' dictionary named
'cif_core.dic' version 2.4.1 from 2010-06-29 (38
times).

'_geom_angle_publ_flag' value 'Y' changed to 'y' according to
'/home/saulius/struct/CIF-dictionaries/cif_core.dic' dictionary named
'cif_core.dic' version 2.4.1 from 2010-06-29 (61
time).

'_geom_torsion_publ_flag' value 'Y' changed to 'y' according to
'/home/saulius/struct/CIF-dictionaries/cif_core.dic' dictionary named
'cif_core.dic' version 2.4.1 from 2010-06-29 (83 times).

Automatic conversion script
Id: cif_fix_enum 1527 2010-12-29 10:47:43Z saulius 
;
_cod_database_code 4022192

loop_
_symmetry_equiv_pos_as_xyz
'x, y, z'
'-x+1/2, -y, z+1/2'
'-x, y+1/2, -z+1/2'
'x+1/2, -y+1/2, -z'

loop_
_atom_site_label
_atom_site_type_symbol
_atom_site_fract_x
_atom_site_fract_y
_atom_site_fract_z
_atom_site_U_iso_or_equiv
_atom_site_adp_type
_atom_site_occupancy
_atom_site_symmetry_multiplicity
_atom_site_calc_flag
_atom_site_refinement_flags
S1 S 0.09102(7) 0.61452(6) 0.79076(3) 0.0582(2) Uani 1 1 d .
S2 S 0.38247(8) 1.05693(7) 0.70601(4) 0.0751(3) Uani 1 1 d .
O1 O 0.19243(18) 0.81181(14) 0.77033(6) 0.0486(4) Uani 1 1 d .
O2 O 0.15523(17) 0.72606(16) 0.88563(7) 0.0518(4) Uani 1 1 d .
O3 O 0.3028(2) 0.90277(17) 0.89654(8) 0.0625(5) Uani 1 1 d .
O4 O 0.2998(4) 1.1703(2) 0.83844(15) 0.1012(10) Uani 1 1 d .
O5 O 0.2740(2) 0.6509(3) 0.94912(10) 0.0898(8) Uani 1 1 d .
O6 O 0.5183(3) 1.0831(3) 0.70178(14) 0.1091(12) Uani 1 1 d .
O7 O 0.2875(3) 1.1406(2) 0.70190(13) 0.0934(9) Uani 1 1 d .
N3 N 0.3643(2) 0.9990(2) 0.76353(11) 0.0624(6) Uani 1 1 d .
C1 C 0.2236(2) 0.70934(19) 0.79437(9) 0.0445(5) Uani 1 1 d .
H1 H 0.2984 0.6785 0.7749 0.053 Uiso 1 1 calc R
C2 C 0.2673(2) 0.7313(2) 0.85142(9) 0.0459(5) Uani 1 1 d .
H2 H 0.3383 0.6832 0.8631 0.055 Uiso 1 1 calc R
C3 C 0.3104(2) 0.8484(2) 0.84699(9) 0.0477(5) Uani 1 1 d .
C4 C 0.2040(2) 0.8903(2) 0.81083(9) 0.0465(5) Uani 1 1 d .
H4 H 0.1214 0.8943 0.8309 0.056 Uiso 1 1 calc R
C5 C 0.2413(3) 1.0023(2) 0.79167(12) 0.0551(6) Uani 1 1 d .
H5 H 0.1727 1.0305 0.7679 0.066 Uiso 1 1 calc R
C6 C 0.2421(4) 1.0675(3) 0.84463(15) 0.0716(8) Uani 1 1 d .
H6 H 0.1511 1.0775 0.8563 0.086 Uiso 1 1 calc R
C7 C 0.3196(5) 1.0156(3) 0.89090(16) 0.0806(10) Uani 1 1 d .
H7A H 0.4122 1.0304 0.8855 0.097 Uiso 1 1 calc R
H7B H 0.2935 1.0503 0.9242 0.097 Uiso 1 1 calc R
C8 C 0.4460(3) 0.8530(2) 0.82109(12) 0.0559(6) Uani 1 1 d .
H8A H 0.5114 0.8415 0.8488 0.067 Uiso 1 1 calc R
H8B H 0.4531 0.7935 0.7959 0.067 Uiso 1 1 calc R
C9 C 0.4793(3) 0.9568(3) 0.79193(15) 0.0672(8) Uani 1 1 d .
H9A H 0.5101 1.0104 0.8175 0.081 Uiso 1 1 calc R
H9B H 0.5494 0.9432 0.7665 0.081 Uiso 1 1 calc R
C10 C 0.1282(3) 0.5550(3) 0.72833(12) 0.0581(6) Uani 1 1 d .
C11 C 0.1642(5) 0.6145(3) 0.68529(14) 0.0823(11) Uani 1 1 d .
H11 H 0.1660 0.6897 0.6877 0.099 Uiso 1 1 calc R
C12 C 0.1983(6) 0.5647(5) 0.63786(16) 0.1071(16) Uani 1 1 d .
H12 H 0.2265 0.6055 0.6086 0.129 Uiso 1 1 calc R
C13 C 0.1900(5) 0.4536(5) 0.6344(2) 0.1076(18) Uani 1 1 d .
H13 H 0.2118 0.4189 0.6025 0.129 Uiso 1 1 calc R
C14 C 0.1511(4) 0.3959(4) 0.6763(2) 0.0971(15) Uani 1 1 d .
H14 H 0.1446 0.3209 0.6733 0.117 Uiso 1 1 calc R
C15 C 0.1205(3) 0.4442(3) 0.72390(16) 0.0733(9) Uani 1 1 d .
H15 H 0.0947 0.4024 0.7531 0.088 Uiso 1 1 calc R
C16 C 0.1750(3) 0.6907(3) 0.93524(10) 0.0596(7) Uani 1 1 d .
C17 C 0.0552(3) 0.7135(4) 0.96921(11) 0.0755(10) Uani 1 1 d .
C18 C -0.0646(3) 0.6661(4) 0.94399(14) 0.0863(12) Uani 1 1 d .
H18A H -0.0535 0.5892 0.9401 0.129 Uiso 1 1 calc R
H18B H -0.0780 0.6982 0.9093 0.129 Uiso 1 1 calc R
H18C H -0.1395 0.6804 0.9663 0.129 Uiso 1 1 calc R
C19 C 0.0794(5) 0.6711(6) 1.02452(14) 0.1049(17) Uani 1 1 d .
H19A H 0.0036 0.6844 1.0465 0.157 Uiso 1 1 calc R
H19B H 0.1542 0.7071 1.0398 0.157 Uiso 1 1 calc R
H19C H 0.0959 0.5945 1.0229 0.157 Uiso 1 1 calc R
C20 C 0.0400(5) 0.8376(4) 0.97228(16) 0.0884(11) Uani 1 1 d .
H20A H -0.0351 0.8553 0.9939 0.133 Uiso 1 1 calc R
H20B H 0.0282 0.8663 0.9368 0.133 Uiso 1 1 calc R
H20C H 0.1174 0.8686 0.9881 0.133 Uiso 1 1 calc R
C21 C 0.2134(7) 1.2455(4) 0.8148(3) 0.129(2) Uani 1 1 d .
H21A H 0.1817 1.2171 0.7814 0.193 Uiso 1 1 calc R
H21B H 0.2589 1.3124 0.8085 0.193 Uiso 1 1 calc R
H21C H 0.1406 1.2582 0.8385 0.193 Uiso 1 1 calc R
C22 C 0.3464(4) 0.9615(3) 0.65382(15) 0.0782(10) Uani 1 1 d .
C23 C 0.3845(5) 1.0195(5) 0.60157(19) 0.1128(18) Uani 1 1 d .
H23A H 0.3540 0.9780 0.5714 0.169 Uiso 1 1 calc R
H23B H 0.4783 1.0266 0.5998 0.169 Uiso 1 1 calc R
H23C H 0.3449 1.0901 0.6008 0.169 Uiso 1 1 calc R
C24 C 0.4278(5) 0.8588(4) 0.6622(2) 0.1024(15) Uani 1 1 d .
H24A H 0.4037 0.8257 0.6957 0.154 Uiso 1 1 calc R
H24B H 0.5194 0.8772 0.6629 0.154 Uiso 1 1 calc R
H24C H 0.4114 0.8091 0.6334 0.154 Uiso 1 1 calc R
C25 C 0.2032(4) 0.9369(3) 0.65429(14) 0.0781(9) Uani 1 1 d .
H25A H 0.1543 1.0032 0.6513 0.117 Uiso 1 1 calc R
H25B H 0.1807 0.9013 0.6873 0.117 Uiso 1 1 calc R
H25C H 0.1822 0.8904 0.6246 0.117 Uiso 1 1 calc R

loop_
_atom_site_aniso_label
_atom_site_aniso_U_11
_atom_site_aniso_U_22
_atom_site_aniso_U_33
_atom_site_aniso_U_23
_atom_site_aniso_U_13
_atom_site_aniso_U_12
S1 0.0571(4) 0.0620(4) 0.0554(3) 0.0032(3) 0.0058(3) -0.0157(3)
S2 0.0584(4) 0.0688(5) 0.0979(6) 0.0390(4) -0.0047(4) -0.0125(3)
O1 0.0523(9) 0.0498(9) 0.0438(8) 0.0047(6) -0.0046(7) -0.0042(7)
O2 0.0459(9) 0.0700(11) 0.0394(8) 0.0066(7) 0.0047(7) 0.0049(7)
O3 0.0683(12) 0.0649(12) 0.0545(10) -0.0076(8) -0.0165(9) 0.0049(10)
O4 0.110(2) 0.0526(14) 0.141(3) -0.0061(14) -0.052(2) -0.0024(13)
O5 0.0579(13) 0.150(2) 0.0619(12) 0.0360(14) -0.0007(11) 0.0118(14)
O6 0.0701(15) 0.117(2) 0.140(3) 0.062(2) -0.0036(16) -0.0364(15)
O7 0.0948(18) 0.0689(15) 0.117(2) 0.0398(15) -0.0074(16) 0.0027(13)
N3 0.0451(12) 0.0605(15) 0.0816(16) 0.0183(12) -0.0093(11) -0.0070(10)
C1 0.0419(10) 0.0489(12) 0.0426(10) 0.0039(9) 0.0042(9) -0.0040(8)
C2 0.0381(11) 0.0578(14) 0.0419(11) 0.0047(9) 0.0011(9) 0.0027(9)
C3 0.0422(11) 0.0565(13) 0.0444(11) 0.0018(9) -0.0043(10) 0.0006(10)
C4 0.0408(11) 0.0500(12) 0.0488(11) 0.0009(9) -0.0031(9) 0.0001(9)
C5 0.0476(12) 0.0519(14) 0.0660(14) 0.0071(12) -0.0110(12) -0.0010(9)
C6 0.078(2) 0.0505(16) 0.087(2) -0.0098(14) -0.0228(17) 0.0043(13)
C7 0.098(3) 0.0611(19) 0.082(2) -0.0166(15) -0.028(2) 0.0058(17)
C8 0.0407(12) 0.0595(15) 0.0674(15) 0.0134(11) -0.0105(11) -0.0036(10)
C9 0.0409(12) 0.0706(18) 0.090(2) 0.0192(16) -0.0136(14) -0.0102(11)
C10 0.0571(14) 0.0561(15) 0.0610(14) -0.0037(11) -0.0088(12) -0.0063(11)
C11 0.112(3) 0.074(2) 0.0607(16) -0.0098(16) 0.0112(18) -0.015(2)
C12 0.129(4) 0.129(4) 0.063(2) -0.023(2) 0.012(2) -0.032(3)
C13 0.077(2) 0.140(4) 0.105(3) -0.072(3) -0.006(2) -0.004(3)
C14 0.072(2) 0.080(3) 0.139(4) -0.047(3) -0.032(3) 0.0108(18)
C15 0.0690(18) 0.0527(17) 0.098(2) -0.0099(15) -0.0232(17) -0.0001(14)
C16 0.0505(14) 0.089(2) 0.0392(11) 0.0093(12) -0.0035(10) -0.0067(13)
C17 0.0529(16) 0.135(3) 0.0383(12) -0.0005(15) 0.0027(12) -0.0067(18)
C18 0.0531(17) 0.142(4) 0.0639(18) -0.0088(19) 0.0044(15) -0.0198(19)
C19 0.079(2) 0.185(5) 0.0504(17) 0.025(2) 0.0051(16) -0.022(3)
C20 0.086(3) 0.107(3) 0.073(2) -0.0188(19) 0.0139(19) 0.006(2)
C21 0.154(5) 0.056(2) 0.177(5) -0.007(3) -0.075(5) 0.013(3)
C22 0.0655(18) 0.098(3) 0.0709(18) 0.0374(18) 0.0110(16) 0.0101(16)
C23 0.104(3) 0.151(5) 0.084(3) 0.056(3) 0.017(2) 0.000(3)
C24 0.099(3) 0.108(3) 0.100(3) 0.030(3) 0.017(2) 0.034(3)
C25 0.073(2) 0.093(2) 0.0674(18) 0.0229(17) -0.0068(16) -0.0077(18)

loop_
_atom_type_symbol
_atom_type_description
_atom_type_scat_dispersion_real
_atom_type_scat_dispersion_imag
_atom_type_scat_source
C C 0.0181 0.0091 'International Tables Vol C Tables 4.2.6.8 and 6.1.1.4'
H H 0.0000 0.0000 'International Tables Vol C Tables 4.2.6.8 and 6.1.1.4'
N N 0.0311 0.0180 'International Tables Vol C Tables 4.2.6.8 and 6.1.1.4'
O O 0.0492 0.0322 'International Tables Vol C Tables 4.2.6.8 and 6.1.1.4'
S S 0.3331 0.5567 'International Tables Vol C Tables 4.2.6.8 and 6.1.1.4'

loop_
_geom_angle_atom_site_label_1
_geom_angle_atom_site_label_2
_geom_angle_atom_site_label_3
_geom_angle
_geom_angle_publ_flag
C10 S1 C1 98.92(13) y
O7 S2 O6 119.4(2) y
O7 S2 N3 107.96(17) y
O6 S2 N3 106.14(15) y
O7 S2 C22 106.62(19) y
O6 S2 C22 107.1(2) y
N3 S2 C22 109.30(15) y
C4 O1 C1 106.81(17) y
C16 O2 C2 116.8(2) y
C3 O3 C7 112.1(2) y
C6 O4 C21 112.3(4) y
C5 N3 C9 118.1(2) y
C5 N3 S2 121.46(19) y
C9 N3 S2 119.7(2) y
O1 C1 C2 107.42(19) y
O1 C1 S1 112.85(16) y
C2 C1 S1 112.71(16) y
O1 C1 H1 107.9 ?
C2 C1 H1 107.9 ?
S1 C1 H1 107.9 ?
O2 C2 C1 108.58(19) y
O2 C2 C3 108.6(2) y
C1 C2 C3 100.81(18) y
O2 C2 H2 112.7 ?
C1 C2 H2 112.7 ?
C3 C2 H2 112.7 ?
O3 C3 C4 108.9(2) y
O3 C3 C2 112.0(2) y
C4 C3 C2 99.37(19) y
O3 C3 C8 113.8(2) y
C4 C3 C8 112.8(2) y
C2 C3 C8 109.2(2) y
O1 C4 C3 104.76(19) y
O1 C4 C5 115.2(2) y
C3 C4 C5 108.8(2) y
O1 C4 H4 109.3 ?
C3 C4 H4 109.3 ?
C5 C4 H4 109.3 ?
N3 C5 C4 110.3(2) y
N3 C5 C6 115.3(2) y
C4 C5 C6 102.0(2) y
N3 C5 H5 109.7 ?
C4 C5 H5 109.7 ?
C6 C5 H5 109.7 ?
O4 C6 C7 104.1(3) y
O4 C6 C5 112.2(3) y
C7 C6 C5 115.3(3) y
O4 C6 H6 108.3 ?
C7 C6 H6 108.3 ?
C5 C6 H6 108.3 ?
O3 C7 C6 115.1(3) y
O3 C7 H7A 108.5 ?
C6 C7 H7A 108.5 ?
O3 C7 H7B 108.5 ?
C6 C7 H7B 108.5 ?
H7A C7 H7B 107.5 ?
C9 C8 C3 116.0(2) y
C9 C8 H8A 108.3 ?
C3 C8 H8A 108.3 ?
C9 C8 H8B 108.3 ?
C3 C8 H8B 108.3 ?
H8A C8 H8B 107.4 ?
N3 C9 C8 110.8(2) y
N3 C9 H9A 109.5 ?
C8 C9 H9A 109.5 ?
N3 C9 H9B 109.5 ?
C8 C9 H9B 109.5 ?
H9A C9 H9B 108.1 ?
C11 C10 C15 119.5(3) y
C11 C10 S1 122.3(2) y
C15 C10 S1 118.3(3) y
C10 C11 C12 120.5(4) y
C10 C11 H11 119.7 ?
C12 C11 H11 119.7 ?
C13 C12 C11 118.9(5) y
C13 C12 H12 120.6 ?
C11 C12 H12 120.6 ?
C14 C13 C12 120.3(4) y
C14 C13 H13 119.9 ?
C12 C13 H13 119.9 ?
C13 C14 C15 121.3(4) y
C13 C14 H14 119.4 ?
C15 C14 H14 119.4 ?
C14 C15 C10 119.5(4) y
C14 C15 H15 120.3 ?
C10 C15 H15 120.3 ?
O5 C16 O2 122.9(3) y
O5 C16 C17 127.3(3) y
O2 C16 C17 109.8(2) y
C18 C17 C19 112.7(4) y
C18 C17 C16 110.6(3) y
C19 C17 C16 108.6(3) y
C18 C17 C20 109.2(4) y
C19 C17 C20 108.6(4) y
C16 C17 C20 107.1(3) y
C17 C18 H18A 109.5 ?
C17 C18 H18B 109.5 ?
H18A C18 H18B 109.5 ?
C17 C18 H18C 109.5 ?
H18A C18 H18C 109.5 ?
H18B C18 H18C 109.5 ?
C17 C19 H19A 109.5 ?
C17 C19 H19B 109.5 ?
H19A C19 H19B 109.5 ?
C17 C19 H19C 109.5 ?
H19A C19 H19C 109.5 ?
H19B C19 H19C 109.5 ?
C17 C20 H20A 109.5 ?
C17 C20 H20B 109.5 ?
H20A C20 H20B 109.5 ?
C17 C20 H20C 109.5 ?
H20A C20 H20C 109.5 ?
H20B C20 H20C 109.5 ?
O4 C21 H21A 109.5 ?
O4 C21 H21B 109.5 ?
H21A C21 H21B 109.5 ?
O4 C21 H21C 109.5 ?
H21A C21 H21C 109.5 ?
H21B C21 H21C 109.5 ?
C25 C22 C24 111.2(4) y
C25 C22 C23 110.4(3) y
C24 C22 C23 111.4(4) y
C25 C22 S2 109.2(3) y
C24 C22 S2 109.5(3) y
C23 C22 S2 104.9(3) y
C22 C23 H23A 109.5 ?
C22 C23 H23B 109.5 ?
H23A C23 H23B 109.5 ?
C22 C23 H23C 109.5 ?
H23A C23 H23C 109.5 ?
H23B C23 H23C 109.5 ?
C22 C24 H24A 109.5 ?
C22 C24 H24B 109.5 ?
H24A C24 H24B 109.5 ?
C22 C24 H24C 109.5 ?
H24A C24 H24C 109.5 ?
H24B C24 H24C 109.5 ?
C22 C25 H25A 109.5 ?
C22 C25 H25B 109.5 ?
H25A C25 H25B 109.5 ?
C22 C25 H25C 109.5 ?
H25A C25 H25C 109.5 ?
H25B C25 H25C 109.5 ?

loop_
_geom_bond_atom_site_label_1
_geom_bond_atom_site_label_2
_geom_bond_distance
_geom_bond_publ_flag
S1 C10 1.779(3) y
S1 C1 1.807(2) y
S2 O7 1.432(3) y
S2 O6 1.438(3) y
S2 N3 1.629(3) y
S2 C22 1.811(5) y
O1 C4 1.418(3) y
O1 C1 1.449(3) y
O2 C16 1.340(3) y
O2 C2 1.440(3) y
O3 C3 1.422(3) y
O3 C7 1.424(5) y
O4 C6 1.421(5) y
O4 C21 1.422(5) y
O5 C16 1.185(4) y
N3 C5 1.451(4) y
N3 C9 1.479(4) y
C1 C2 1.529(3) y
C1 H1 0.99 ?
C2 C3 1.530(4) y
C2 H2 0.99 ?
C3 C4 1.516(3) y
C3 C8 1.541(4) y
C4 C5 1.526(4) y
C4 H4 0.99 ?
C5 C6 1.561(4) y
C5 H5 0.99 ?
C6 C7 1.552(5) y
C6 H6 0.99 ?
C7 H7a 0.98 ?
C7 H7b 0.98 ?
C8 C9 1.526(4) y
C8 H8a 0.98 ?
C8 H8b 0.98 ?
C9 H9a 0.98 ?
C9 H9b 0.98 ?
C10 C11 1.364(5) y
C10 C15 1.388(5) y
C11 C12 1.391(5) y
C11 H11 0.94 ?
C12 C13 1.390(9) y
C12 H12 0.94 ?
C13 C14 1.339(8) y
C13 H13 0.94 ?
C14 C15 1.377(6) y
C14 H14 0.94 ?
C15 H15 0.94 ?
C16 C17 1.527(4) y
C17 C18 1.507(5) y
C17 C19 1.510(5) y
C17 C20 1.556(7) y
C18 H18a 0.97 ?
C18 H18b 0.97 ?
C18 H18c 0.97 ?
C19 H19a 0.97 ?
C19 H19b 0.97 ?
C19 H19c 0.97 ?
C20 H20a 0.97 ?
C20 H20b 0.97 ?
C20 H20c 0.97 ?
C21 H21a 0.97 ?
C21 H21b 0.97 ?
C21 H21c 0.97 ?
C22 C25 1.504(5) y
C22 C24 1.544(6) y
C22 C23 1.551(5) y
C23 H23a 0.97 ?
C23 H23b 0.97 ?
C23 H23c 0.97 ?
C24 H24a 0.97 ?
C24 H24b 0.97 ?
C24 H24c 0.97 ?
C25 H25a 0.97 ?
C25 H25b 0.97 ?
C25 H25c 0.97 ?

loop_
_geom_torsion_atom_site_label_1
_geom_torsion_atom_site_label_2
_geom_torsion_atom_site_label_3
_geom_torsion_atom_site_label_4
_geom_torsion
_geom_torsion_publ_flag
O7 S2 N3 C5 24.1(3) y
O6 S2 N3 C5 153.2(3) y
C22 S2 N3 C5 -91.5(3) y
O7 S2 N3 C9 -146.2(3) y
O6 S2 N3 C9 -17.0(3) y
C22 S2 N3 C9 98.2(3) y
C4 O1 C1 C2 -5.0(2) y
C4 O1 C1 S1 119.80(17) y
C10 S1 C1 O1 89.10(19) y
C10 S1 C1 C2 -149.00(19) y
C16 O2 C2 C1 148.0(2) y
C16 O2 C2 C3 -103.3(3) y
O1 C1 C2 O2 91.1(2) y
S1 C1 C2 O2 -33.8(2) y
O1 C1 C2 C3 -22.9(2) y
S1 C1 C2 C3 -147.82(16) y
C7 O3 C3 C4 -60.4(3) y
C7 O3 C3 C2 -169.2(3) y
C7 O3 C3 C8 66.3(3) y
O2 C2 C3 O3 40.6(3) y
C1 C2 C3 O3 154.6(2) y
O2 C2 C3 C4 -74.2(2) y
C1 C2 C3 C4 39.8(2) y
O2 C2 C3 C8 167.62(18) y
C1 C2 C3 C8 -78.4(2) y
C1 O1 C4 C3 31.7(2) y
C1 O1 C4 C5 151.2(2) y
O3 C3 C4 O1 -162.5(2) y
C2 C3 C4 O1 -45.3(2) y
C8 C3 C4 O1 70.3(3) y
O3 C3 C4 C5 73.9(3) y
C2 C3 C4 C5 -168.9(2) y
C8 C3 C4 C5 -53.4(3) y
C9 N3 C5 C4 -57.8(3) y
S2 N3 C5 C4 131.9(2) y
C9 N3 C5 C6 57.1(4) y
S2 N3 C5 C6 -113.3(3) y
O1 C4 C5 N3 -58.3(3) y
C3 C4 C5 N3 58.9(3) y
O1 C4 C5 C6 178.7(2) y
C3 C4 C5 C6 -64.1(3) y
C21 O4 C6 C7 -155.5(5) y
C21 O4 C6 C5 79.1(5) y
N3 C5 C6 O4 48.6(3) y
C4 C5 C6 O4 168.2(3) y
N3 C5 C6 C7 -70.3(4) y
C4 C5 C6 C7 49.2(4) y
C3 O3 C7 C6 45.2(5) y
O4 C6 C7 O3 -165.2(4) y
C5 C6 C7 O3 -41.8(5) y
O3 C3 C8 C9 -79.8(3) y
C4 C3 C8 C9 44.8(3) y
C2 C3 C8 C9 154.3(2) y
C5 N3 C9 C8 45.9(4) y
S2 N3 C9 C8 -143.5(3) y
C3 C8 C9 N3 -38.1(4) y
C1 S1 C10 C11 -43.8(3) y
C1 S1 C10 C15 135.8(3) y
C15 C10 C11 C12 -2.6(6) y
S1 C10 C11 C12 177.0(4) y
C10 C11 C12 C13 2.6(8) y
C11 C12 C13 C14 -0.7(9) y
C12 C13 C14 C15 -1.0(7) y
C13 C14 C15 C10 1.0(6) y
C11 C10 C15 C14 0.9(5) y
S1 C10 C15 C14 -178.8(3) y
C2 O2 C16 O5 -10.6(5) y
C2 O2 C16 C17 167.5(3) y
O5 C16 C17 C18 -127.1(4) y
O2 C16 C17 C18 54.9(4) y
O5 C16 C17 C19 -3.0(6) y
O2 C16 C17 C19 179.0(4) y
O5 C16 C17 C20 114.0(4) y
O2 C16 C17 C20 -63.9(3) y
O7 S2 C22 C25 -47.4(3) y
O6 S2 C22 C25 -176.3(2) y
N3 S2 C22 C25 69.1(3) y
O7 S2 C22 C24 -169.3(3) y
O6 S2 C22 C24 61.7(3) y
N3 S2 C22 C24 -52.9(3) y
O7 S2 C22 C23 71.0(3) y
O6 S2 C22 C23 -58.0(3) y
N3 S2 C22 C23 -172.6(3) y

loop_
_cod_related_entry_id
_cod_related_entry_database
_cod_related_entry_code
1 ChemSpider 30658551
